data_7121017
loop_
_publ_author_name
'Bia\/lek, Micha\/l J'
'Latos-Gra\.zy\'nski, Lechos\/law'

_publ_section_title
;
 Aromaticity switching via azulene transformations in azulene-bridged
 A,D-dithiahexaphyrin.
;
_journal_issue 15
_journal_name_full 'Chemical communications (Cambridge, England)'
_journal_page_first 1837
_journal_page_last 1840
_journal_paper_doi 10.1039/c7cc08754c
_journal_volume 54
_journal_year 2018
_chemical_formula_sum 'C82 H44 D16 N4 O Pd S2'
_chemical_formula_weight 1303.95
_space_group_crystal_system triclinic
_space_group_IT_number 2
_space_group_name_Hall '-P 1'
_space_group_name_H-M_alt 'P -1'
_symmetry_space_group_name_Hall '-P 1'
_symmetry_space_group_name_H-M 'P -1'
_atom_sites_solution_hydrogens geom
_audit_creation_method SHELXL-2014/7
_audit_update_record
;
2017-10-01 deposited with the CCDC.
2017-12-19 downloaded from the CCDC.
;
_cell_angle_alpha 106.13(3)
_cell_angle_beta 93.46(2)
_cell_angle_gamma 90.79(2)
_cell_formula_units_Z 2
_cell_length_a 11.111(2)
_cell_length_b 16.969(3)
_cell_length_c 18.186(3)
_cell_measurement_reflns_used 1656
_cell_measurement_temperature 79.9(6)
_cell_measurement_theta_max 23.0490
_cell_measurement_theta_min 3.0330
_cell_volume 3286.2(11)
_computing_structure_refinement 'SHELXL-2014/7 (Sheldrick, 2014)'
_diffrn_ambient_temperature 79.9(6)
_diffrn_detector_area_resol_mean 10.3456
_diffrn_measured_fraction_theta_full 0.998
_diffrn_measured_fraction_theta_max 0.998
_diffrn_measurement_device_type 'Xcalibur, Ruby'
_diffrn_measurement_method '\w scans'
_diffrn_radiation_source 'Enhance (Mo) X-ray Source'
_diffrn_radiation_type MoK\a
_diffrn_radiation_wavelength 0.71073
_diffrn_reflns_av_R_equivalents 0.1539
_diffrn_reflns_av_unetI/netI 0.3716
_diffrn_reflns_Laue_measured_fraction_full 0.998
_diffrn_reflns_Laue_measured_fraction_max 0.998
_diffrn_reflns_limit_h_max 12
_diffrn_reflns_limit_h_min -13
_diffrn_reflns_limit_k_max 20
_diffrn_reflns_limit_k_min -20
_diffrn_reflns_limit_l_max 22
_diffrn_reflns_limit_l_min -21
_diffrn_reflns_number 26208
_diffrn_reflns_point_group_measured_fraction_full 0.998
_diffrn_reflns_point_group_measured_fraction_max 0.998
_diffrn_reflns_theta_full 25.500
_diffrn_reflns_theta_max 25.998
_diffrn_reflns_theta_min 2.748
_exptl_absorpt_coefficient_mu 0.397
_exptl_absorpt_correction_T_max 0.994
_exptl_absorpt_correction_T_min 0.966
_exptl_absorpt_correction_type analytical
_exptl_absorpt_process_details
;
CrysAlisPro, Agilent Technologies,
Version 1.171.36.28 (release 01-02-2013 CrysAlis171 .NET)
(compiled Feb  1 2013,16:14:44)
Analytical numeric absorption correction using a multifaceted crystal
            model based on expressions derived by R.C. Clark & J.S. Reid.
(Clark, R. C. & Reid, J. S. (1995). Acta Cryst. A51, 887-897)
;
_exptl_crystal_colour brown
_exptl_crystal_density_diffrn 1.318
_exptl_crystal_description needle
_exptl_crystal_F_000 1332
_exptl_crystal_recrystallization_method 'Re-crystallisation from solvent: deuterated toluene'
_exptl_crystal_size_max 0.200
_exptl_crystal_size_mid 0.020
_exptl_crystal_size_min 0.020
_refine_diff_density_max 0.653
_refine_diff_density_min -0.674
_refine_diff_density_rms 0.129
_refine_ls_extinction_method none
_refine_ls_goodness_of_fit_ref 0.967
_refine_ls_hydrogen_treatment constr
_refine_ls_matrix_type full
_refine_ls_number_parameters 817
_refine_ls_number_reflns 12892
_refine_ls_number_restraints 72
_refine_ls_restrained_S_all 0.966
_refine_ls_R_factor_all 0.2224
_refine_ls_R_factor_gt 0.0883
_refine_ls_shift/su_max 0.001
_refine_ls_shift/su_mean 0.000
_refine_ls_structure_factor_coef Fsqd
_refine_ls_weighting_details 'w=1/[\s^2^(Fo^2^)+(0.0352P)^2^] where P=(Fo^2^+2Fc^2^)/3'
_refine_ls_weighting_scheme calc
_refine_ls_wR_factor_gt 0.1503
_refine_ls_wR_factor_ref 0.2101
_reflns_Friedel_coverage 0.000
_reflns_number_gt 5184
_reflns_number_total 12892
_reflns_threshold_expression 'I > 2\s(I)'
_cod_data_source_file c7cc08754c2.cif
_cod_data_source_block PdSNaph
_cod_depositor_comments 'Adding full bibliography for 7121016--7121017.cif.'
_cod_database_code 7121017
_shelx_shelxl_version_number 2014/7
_shelx_space_group_comment
;
The symmetry employed for this shelxl refinement is uniquely defined
by the following loop, which should always be used as a source of
symmetry information in preference to the above space-group names.
They are only intended as comments.
;
_shelx_estimated_absorpt_t_min 0.925
_shelx_estimated_absorpt_t_max 0.992

loop_
_space_group_symop_operation_xyz
'x, y, z'
'-x, -y, -z'

loop_
_atom_site_label
_atom_site_type_symbol
_atom_site_fract_x
_atom_site_fract_y
_atom_site_fract_z
_atom_site_U_iso_or_equiv
_atom_site_adp_type
_atom_site_occupancy
_atom_site_site_symmetry_order
_atom_site_calc_flag
_atom_site_refinement_flags_posn
_atom_site_refinement_flags_adp
Pd1 Pd 0.41961(7) 0.82794(4) 0.38660(4) 0.0151(2) Uani 1 1 d . .
S31 S 0.6143(2) 0.82634(13) 0.43105(12) 0.0155(6) Uani 1 1 d . .
S34 S 0.0355(2) 0.68098(13) 0.12066(12) 0.0173(6) Uani 1 1 d . .
O45 O 0.0565(6) 0.9779(4) 0.3040(3) 0.0244(17) Uani 1 1 d . .
N32 N 0.3861(7) 0.7300(4) 0.4298(4) 0.0137(18) Uani 1 1 d . U
N33 N 0.0184(7) 0.6238(4) 0.2671(4) 0.0161(19) Uani 1 1 d . .
N35 N 0.1552(7) 0.8509(4) 0.1512(4) 0.0168(19) Uani 1 1 d . .
H35 H 0.1250 0.8187 0.1748 0.020 Uiso 1 1 calc R U
N36 N 0.4695(6) 0.9262(4) 0.3476(4) 0.0108(17) Uani 1 1 d . .
C1 C 0.6779(9) 0.9258(5) 0.4653(5) 0.018(2) Uani 1 1 d . .
C2 C 0.7274(8) 0.9339(5) 0.5418(5) 0.015(2) Uani 1 1 d . .
H2 H 0.7767 0.9784 0.5691 0.018 Uiso 1 1 calc R U
C3 C 0.6969(8) 0.8718(5) 0.5713(5) 0.017(2) Uani 1 1 d . U
H3 H 0.7239 0.8702 0.6202 0.021 Uiso 1 1 calc R U
C4 C 0.6200(8) 0.8092(5) 0.5211(5) 0.015(2) Uani 1 1 d . .
C5 C 0.5518(8) 0.7461(5) 0.5335(5) 0.015(2) Uani 1 1 d . .
C6 C 0.4504(8) 0.7036(5) 0.4856(4) 0.013(2) Uani 1 1 d . U
C7 C 0.3983(8) 0.6296(5) 0.4917(5) 0.019(2) Uani 1 1 d . .
H7 H 0.4257 0.5994 0.5246 0.023 Uiso 1 1 calc R U
C8 C 0.2991(9) 0.6104(5) 0.4398(5) 0.017(2) Uani 1 1 d . .
H8 H 0.2468 0.5651 0.4311 0.021 Uiso 1 1 calc R U
C9 C 0.2926(8) 0.6729(5) 0.4027(5) 0.015(2) Uani 1 1 d . .
C10 C 0.1931(9) 0.6839(5) 0.3525(5) 0.015(2) Uani 1 1 d . .
C11 C 0.1225(8) 0.6123(5) 0.3088(5) 0.014(2) Uani 1 1 d . .
C12 C 0.1463(9) 0.5307(5) 0.2834(5) 0.021(2) Uani 1 1 d . .
H12 H 0.2094 0.5050 0.3026 0.025 Uiso 1 1 calc R U
C13 C 0.0612(9) 0.4919(5) 0.2244(5) 0.022(3) Uani 1 1 d . .
H13 H 0.0564 0.4362 0.1987 0.027 Uiso 1 1 calc R U
C14 C -0.0143(9) 0.5509(5) 0.2109(5) 0.017(2) Uani 1 1 d . U
C15 C -0.0928(8) 0.5459(5) 0.1409(5) 0.013(2) Uani 1 1 d . U
C16 C -0.0781(8) 0.6017(5) 0.0994(5) 0.017(2) Uani 1 1 d . .
C17 C -0.1438(9) 0.6064(5) 0.0298(5) 0.019(2) Uani 1 1 d . .
H17 H -0.2084 0.5707 0.0075 0.023 Uiso 1 1 calc R U
C18 C -0.1064(8) 0.6654(5) -0.0010(5) 0.016(2) Uani 1 1 d . .
H18 H -0.1423 0.6720 -0.0464 0.019 Uiso 1 1 calc R U
C19 C -0.0051(8) 0.7185(5) 0.0420(5) 0.014(2) Uani 1 1 d . U
C20 C 0.0418(8) 0.7858(5) 0.0245(4) 0.013(2) Uani 1 1 d . .
C21 C 0.1256(8) 0.8468(5) 0.0752(5) 0.014(2) Uani 1 1 d . U
C22 C 0.1884(8) 0.9110(5) 0.0619(5) 0.015(2) Uani 1 1 d . .
H22 H 0.1844 0.9253 0.0160 0.018 Uiso 1 1 calc R U
C23 C 0.2590(9) 0.9515(5) 0.1275(5) 0.021(2) Uani 1 1 d . .
H23 H 0.3106 0.9966 0.1325 0.025 Uiso 1 1 calc R U
C24 C 0.2395(8) 0.9133(5) 0.1846(5) 0.013(2) Uani 1 1 d . .
C25 C 0.2911(8) 0.9168(4) 0.2603(5) 0.011(2) Uani 1 1 d . .
C26 C 0.4147(9) 0.9356(5) 0.2790(5) 0.012(2) Uani 1 1 d . U
C27 C 0.4952(9) 0.9764(5) 0.2442(5) 0.023(3) Uani 1 1 d . .
H27 H 0.4814 0.9876 0.1972 0.027 Uiso 1 1 calc R U
C28 C 0.5967(9) 0.9963(5) 0.2914(5) 0.020(2) Uani 1 1 d . .
H28 H 0.6638 1.0258 0.2840 0.023 Uiso 1 1 calc R U
C29 C 0.5818(8) 0.9640(5) 0.3539(5) 0.012(2) Uani 1 1 d . .
C30 C 0.6701(9) 0.9775(5) 0.4196(5) 0.016(2) Uani 1 1 d . .
C37 C 0.2469(8) 0.8248(5) 0.3434(4) 0.012(2) Uani 1 1 d . U
C38 C 0.1634(8) 0.7597(5) 0.3384(5) 0.012(2) Uani 1 1 d . .
C39 C 0.0393(9) 0.7686(5) 0.3103(5) 0.017(2) Uani 1 1 d . .
C40 C -0.0389(9) 0.6992(5) 0.2812(5) 0.016(2) Uani 1 1 d . .
C41 C -0.1606(9) 0.7073(5) 0.2644(5) 0.018(2) Uani 1 1 d . .
H41 H -0.2119 0.6611 0.2481 0.021 Uiso 1 1 calc R U
C42 C -0.2057(9) 0.7860(5) 0.2723(4) 0.015(2) Uani 1 1 d . .
H42 H -0.2881 0.7928 0.2653 0.018 Uiso 1 1 calc R U
C43 C -0.1261(8) 0.8538(6) 0.2906(4) 0.019(2) Uani 1 1 d . .
H43 H -0.1541 0.9054 0.2915 0.022 Uiso 1 1 calc R U
C44 C -0.0054(9) 0.8440(5) 0.3076(5) 0.018(2) Uani 1 1 d . .
C45 C 0.0862(9) 0.9085(5) 0.3071(5) 0.017(2) Uani 1 1 d . .
C46 C 0.2121(8) 0.8846(5) 0.3061(5) 0.013(2) Uani 1 1 d . U
C47 C 0.5824(9) 0.7244(5) 0.6066(5) 0.016(2) Uani 1 1 d . .
C48 C 0.6849(9) 0.6821(5) 0.6158(5) 0.025(3) Uani 1 1 d . .
H48 H 0.7308 0.6611 0.5741 0.030 Uiso 1 1 calc R U
C49 C 0.7201(9) 0.6705(5) 0.6863(5) 0.024(3) Uani 1 1 d . .
H49 H 0.7877 0.6398 0.6906 0.029 Uiso 1 1 calc R U
C50 C 0.6578(9) 0.7030(5) 0.7501(5) 0.018(2) Uani 1 1 d . .
C51 C 0.5546(10) 0.7435(6) 0.7406(5) 0.032(3) Uani 1 1 d . .
H51 H 0.5087 0.7640 0.7825 0.039 Uiso 1 1 calc R U
C52 C 0.5164(9) 0.7549(6) 0.6691(5) 0.029(3) Uani 1 1 d . .
H52 H 0.4464 0.7831 0.6643 0.035 Uiso 1 1 calc R U
C53 C 0.7019(9) 0.6955(6) 0.8288(5) 0.030(3) Uani 1 1 d . .
H53A H 0.6338 0.6921 0.8580 0.044 Uiso 1 1 calc R U
H53B H 0.7517 0.7428 0.8552 0.044 Uiso 1 1 calc R U
H53C H 0.7479 0.6469 0.8228 0.044 Uiso 1 1 calc R U
C54 C -0.1754(8) 0.4730(5) 0.1160(5) 0.014(2) Uani 1 1 d . U
C55 C -0.2370(8) 0.4470(5) 0.1692(5) 0.013(2) Uani 1 1 d . .
H55 H -0.2272 0.4757 0.2210 0.016 Uiso 1 1 calc R U
C56 C -0.3125(8) 0.3790(5) 0.1458(5) 0.020(2) Uani 1 1 d . .
H56 H -0.3536 0.3623 0.1822 0.024 Uiso 1 1 calc R U
C57 C -0.3295(9) 0.3341(5) 0.0696(5) 0.016(2) Uani 1 1 d . .
C58 C -0.2691(8) 0.3599(5) 0.0168(5) 0.015(2) Uani 1 1 d . .
H58 H -0.2807 0.3313 -0.0348 0.018 Uiso 1 1 calc R U
C59 C -0.1909(8) 0.4275(5) 0.0389(5) 0.015(2) Uani 1 1 d . .
H59 H -0.1485 0.4430 0.0023 0.019 Uiso 1 1 calc R U
C60 C -0.4107(9) 0.2591(5) 0.0431(5) 0.031(3) Uani 1 1 d . .
H60A H -0.4860 0.2729 0.0218 0.046 Uiso 1 1 calc R U
H60B H -0.4251 0.2382 0.0859 0.046 Uiso 1 1 calc R U
H60C H -0.3730 0.2180 0.0047 0.046 Uiso 1 1 calc R U
C61 C 0.0131(8) 0.7971(5) -0.0526(5) 0.013(2) Uani 1 1 d . .
C62 C -0.0340(8) 0.8717(5) -0.0627(5) 0.019(2) Uani 1 1 d . .
H62 H -0.0495 0.9149 -0.0204 0.023 Uiso 1 1 calc R U
C63 C -0.0559(9) 0.8788(5) -0.1348(5) 0.021(2) Uani 1 1 d . .
H63 H -0.0904 0.9265 -0.1407 0.025 Uiso 1 1 calc R U
C64 C -0.0296(9) 0.8189(6) -0.1992(5) 0.026(3) Uani 1 1 d . .
C65 C 0.0156(9) 0.7462(5) -0.1894(5) 0.022(2) Uani 1 1 d . .
H65 H 0.0314 0.7039 -0.2324 0.026 Uiso 1 1 calc R U
C66 C 0.0374(8) 0.7355(5) -0.1186(5) 0.015(2) Uani 1 1 d . .
H66 H 0.0689 0.6865 -0.1139 0.019 Uiso 1 1 calc R U
C67 C -0.0477(11) 0.8313(6) -0.2779(5) 0.045(3) Uani 1 1 d . .
H67A H 0.0170 0.8070 -0.3083 0.067 Uiso 1 1 calc R U
H67B H -0.0484 0.8890 -0.2735 0.067 Uiso 1 1 calc R U
H67C H -0.1231 0.8058 -0.3020 0.067 Uiso 1 1 calc R U
C68 C 0.7546(8) 1.0498(5) 0.4349(5) 0.012(2) Uani 1 1 d . U
C69 C 0.8768(9) 1.0432(6) 0.4536(5) 0.023(2) Uani 1 1 d . .
H69 H 0.9068 0.9924 0.4538 0.027 Uiso 1 1 calc R U
C70 C 0.9543(9) 1.1117(5) 0.4719(5) 0.024(3) Uani 1 1 d . .
H70 H 1.0347 1.1064 0.4868 0.029 Uiso 1 1 calc R U
C71 C 0.9149(9) 1.1878(5) 0.4686(5) 0.018(2) Uani 1 1 d . .
C72 C 0.7944(9) 1.1938(5) 0.4481(4) 0.016(2) Uani 1 1 d . .
H72 H 0.7656 1.2442 0.4455 0.019 Uiso 1 1 calc R U
C73 C 0.7156(8) 1.1265(5) 0.4314(4) 0.014(2) Uani 1 1 d . .
H73 H 0.6350 1.1324 0.4175 0.017 Uiso 1 1 calc R U
C74 C 1.0009(9) 1.2608(5) 0.4908(5) 0.028(3) Uani 1 1 d . .
H74A H 1.0463 1.2619 0.4478 0.042 Uiso 1 1 calc R U
H74B H 1.0551 1.2570 0.5328 0.042 Uiso 1 1 calc R U
H74C H 0.9565 1.3102 0.5060 0.042 Uiso 1 1 calc R U
C75 C 0.5117(10) 0.7344(6) 0.1529(5) 0.027(3) Uani 1 1 d . .
D75 D 0.5344 0.7886 0.1576 0.033 Uiso 1 1 calc R U
C76 C 0.5779(11) 0.6703(6) 0.1135(6) 0.039(3) Uani 1 1 d . .
D76 D 0.6472 0.6822 0.0918 0.047 Uiso 1 1 calc R U
C77 C 0.5463(9) 0.5891(6) 0.1047(5) 0.030(3) Uani 1 1 d . .
D77 D 0.5929 0.5477 0.0766 0.036 Uiso 1 1 calc R U
C78 C 0.4436(10) 0.5689(6) 0.1380(5) 0.027(3) Uani 1 1 d . .
C79 C 0.3757(9) 0.6338(6) 0.1774(5) 0.029(3) Uani 1 1 d . .
D79 D 0.3058 0.6233 0.1992 0.035 Uiso 1 1 calc R U
C80 C 0.4129(10) 0.7153(6) 0.1841(5) 0.029(3) Uani 1 1 d . .
D80 D 0.3671 0.7577 0.2114 0.034 Uiso 1 1 calc R U
C81 C 0.4076(10) 0.4817(6) 0.1302(6) 0.047(3) Uani 1 1 d . .
D81A D 0.3220 0.4773 0.1335 0.071 Uiso 1 1 calc R U
D81B D 0.4483 0.4640 0.1706 0.071 Uiso 1 1 calc R U
D81C D 0.4293 0.4477 0.0815 0.071 Uiso 1 1 calc R U
C82 C 0.7178(10) -0.1421(6) 0.0512(6) 0.039(3) Uani 1 1 d . .
D82 D 0.7133 -0.1982 0.0270 0.047 Uiso 1 1 calc R U
C83 C 0.6418(10) -0.0905(6) 0.0246(6) 0.044(3) Uani 1 1 d . .
D83 D 0.5888 -0.1117 -0.0181 0.053 Uiso 1 1 calc R U
C84 C 0.6451(10) -0.0078(6) 0.0618(6) 0.039(3) Uani 1 1 d . .
D84 D 0.5927 0.0265 0.0445 0.046 Uiso 1 1 calc R U
C85 C 0.7255(10) 0.0251(6) 0.1246(5) 0.030(3) Uani 1 1 d . .
C86 C 0.8035(10) -0.0283(6) 0.1484(5) 0.034(3) Uani 1 1 d . .
D86 D 0.8597 -0.0074 0.1896 0.041 Uiso 1 1 calc R U
C87 C 0.7988(10) -0.1121(6) 0.1120(5) 0.040(3) Uani 1 1 d . .
D87 D 0.8504 -0.1470 0.1290 0.048 Uiso 1 1 calc R U
C88 C 0.7263(10) 0.1166(6) 0.1657(6) 0.046(3) Uani 1 1 d . .
D88A D 0.7680 0.1465 0.1367 0.069 Uiso 1 1 calc R U
D88B D 0.7665 0.1265 0.2158 0.069 Uiso 1 1 calc R U
D88C D 0.6448 0.1344 0.1706 0.069 Uiso 1 1 calc R U

loop_
_atom_site_aniso_label
_atom_site_aniso_U_11
_atom_site_aniso_U_22
_atom_site_aniso_U_33
_atom_site_aniso_U_23
_atom_site_aniso_U_13
_atom_site_aniso_U_12
Pd1 0.0165(5) 0.0151(4) 0.0126(4) 0.0030(3) -0.0032(3) -0.0026(3)
S31 0.0150(15) 0.0145(12) 0.0157(12) 0.0025(10) -0.0012(11) -0.0005(11)
S34 0.0217(16) 0.0162(12) 0.0122(12) 0.0026(10) -0.0042(11) -0.0049(12)
O45 0.019(4) 0.023(4) 0.028(4) 0.004(3) -0.003(3) 0.003(3)
N32 0.016(3) 0.016(3) 0.012(3) 0.009(3) 0.000(3) -0.005(3)
N33 0.015(5) 0.015(4) 0.018(4) 0.005(3) -0.004(4) -0.003(4)
N35 0.021(5) 0.021(4) 0.010(4) 0.008(3) -0.006(4) -0.006(4)
N36 0.008(5) 0.009(4) 0.016(4) 0.006(3) 0.000(4) -0.002(4)
C1 0.023(6) 0.009(4) 0.020(5) 0.001(4) 0.007(5) -0.002(5)
C2 0.012(6) 0.015(5) 0.016(5) 0.005(4) -0.005(4) -0.002(4)
C3 0.017(4) 0.020(3) 0.015(3) 0.004(3) -0.005(3) 0.003(3)
C4 0.005(5) 0.020(5) 0.019(5) 0.004(4) -0.001(4) 0.002(4)
C5 0.013(6) 0.016(5) 0.012(5) -0.002(4) 0.000(4) 0.002(5)
C6 0.012(4) 0.018(3) 0.008(3) 0.004(3) -0.004(3) 0.001(3)
C7 0.022(6) 0.019(5) 0.019(5) 0.008(4) 0.001(5) -0.002(5)
C8 0.020(6) 0.017(5) 0.015(5) 0.005(4) 0.005(5) -0.005(5)
C9 0.015(6) 0.022(5) 0.010(5) 0.009(4) -0.004(4) -0.012(5)
C10 0.020(6) 0.019(5) 0.007(4) 0.002(4) -0.004(4) 0.001(5)
C11 0.013(6) 0.016(5) 0.014(5) 0.009(4) -0.001(4) -0.005(5)
C12 0.018(6) 0.022(5) 0.026(6) 0.015(4) -0.009(5) -0.006(5)
C13 0.036(7) 0.017(5) 0.016(5) 0.009(4) -0.007(5) -0.002(5)
C14 0.017(4) 0.016(3) 0.017(3) 0.004(3) 0.003(3) -0.006(3)
C15 0.016(4) 0.014(3) 0.012(3) 0.008(3) -0.004(3) 0.001(3)
C16 0.020(6) 0.017(5) 0.008(5) -0.007(4) 0.001(4) -0.006(5)
C17 0.019(6) 0.021(5) 0.013(5) -0.001(4) -0.004(5) -0.011(5)
C18 0.015(6) 0.021(5) 0.007(4) -0.003(4) -0.004(4) -0.004(5)
C19 0.016(4) 0.018(3) 0.009(3) 0.008(3) -0.003(3) 0.002(3)
C20 0.020(6) 0.012(4) 0.007(4) 0.006(4) -0.002(4) -0.004(4)
C21 0.014(4) 0.015(3) 0.012(3) 0.004(3) -0.004(3) -0.001(3)
C22 0.019(6) 0.019(5) 0.009(5) 0.008(4) -0.004(4) -0.002(5)
C23 0.024(7) 0.018(5) 0.024(5) 0.013(4) -0.001(5) -0.001(5)
C24 0.007(5) 0.010(4) 0.020(5) 0.002(4) -0.001(4) -0.003(4)
C25 0.015(6) 0.004(4) 0.012(5) -0.002(4) 0.005(4) -0.002(4)
C26 0.014(4) 0.013(3) 0.007(3) 0.000(3) 0.002(3) 0.000(3)
C27 0.031(7) 0.023(5) 0.017(5) 0.011(4) -0.003(5) -0.007(5)
C28 0.015(6) 0.024(5) 0.022(5) 0.012(4) -0.008(5) -0.005(5)
C29 0.018(6) 0.006(4) 0.009(4) -0.001(4) 0.004(4) 0.003(4)
C30 0.022(6) 0.015(5) 0.013(5) 0.003(4) 0.013(5) 0.003(5)
C37 0.012(4) 0.012(3) 0.011(3) -0.001(3) 0.001(3) 0.004(3)
C38 0.005(5) 0.014(5) 0.019(5) 0.007(4) -0.002(4) -0.002(4)
C39 0.018(6) 0.024(5) 0.011(5) 0.009(4) 0.008(4) -0.001(5)
C40 0.025(7) 0.018(5) 0.009(5) 0.009(4) -0.001(5) 0.003(5)
C41 0.026(7) 0.014(5) 0.014(5) 0.004(4) 0.001(5) -0.005(5)
C42 0.019(6) 0.022(5) 0.007(4) 0.006(4) 0.005(4) -0.008(5)
C43 0.015(6) 0.029(5) 0.009(5) 0.001(4) 0.001(4) -0.004(5)
C44 0.024(7) 0.015(5) 0.010(5) -0.004(4) -0.003(5) -0.005(5)
C45 0.017(6) 0.023(5) 0.010(5) 0.004(4) -0.004(4) 0.002(5)
C46 0.016(4) 0.010(3) 0.013(3) 0.002(3) -0.002(3) -0.004(3)
C47 0.017(6) 0.013(5) 0.019(5) 0.006(4) -0.005(5) 0.000(5)
C48 0.033(7) 0.031(6) 0.010(5) 0.005(4) -0.002(5) 0.004(5)
C49 0.016(6) 0.024(5) 0.032(6) 0.007(5) 0.001(5) 0.003(5)
C50 0.010(6) 0.019(5) 0.023(5) 0.005(4) 0.000(5) -0.008(5)
C51 0.036(8) 0.049(7) 0.016(5) 0.013(5) 0.013(5) 0.016(6)
C52 0.019(6) 0.048(7) 0.027(6) 0.022(5) 0.009(5) 0.013(6)
C53 0.032(7) 0.041(6) 0.015(5) 0.008(5) -0.006(5) 0.001(6)
C54 0.011(4) 0.016(3) 0.012(3) -0.003(3) -0.003(3) 0.002(3)
C55 0.013(6) 0.019(5) 0.004(4) -0.003(4) 0.000(4) -0.004(4)
C56 0.018(6) 0.017(5) 0.023(5) 0.004(4) -0.008(5) -0.001(5)
C57 0.017(6) 0.015(5) 0.017(5) 0.007(4) 0.000(5) -0.005(5)
C58 0.020(6) 0.006(4) 0.016(5) 0.001(4) -0.009(5) -0.005(4)
C59 0.012(6) 0.020(5) 0.020(5) 0.015(4) 0.005(4) 0.004(5)
C60 0.040(8) 0.019(5) 0.031(6) 0.003(5) 0.004(6) -0.006(5)
C61 0.009(5) 0.019(5) 0.011(5) 0.007(4) -0.003(4) -0.007(4)
C62 0.018(6) 0.016(5) 0.025(5) 0.006(4) 0.002(5) -0.002(5)
C63 0.019(6) 0.020(5) 0.029(6) 0.015(5) 0.001(5) -0.002(5)
C64 0.029(7) 0.028(6) 0.018(5) 0.007(5) -0.006(5) -0.012(5)
C65 0.028(7) 0.020(5) 0.017(5) 0.006(4) -0.003(5) -0.003(5)
C66 0.010(6) 0.024(5) 0.013(5) 0.005(4) 0.005(4) -0.003(5)
C67 0.071(10) 0.038(6) 0.021(6) 0.008(5) -0.022(6) -0.010(7)
C68 0.010(4) 0.012(3) 0.012(3) 0.002(3) 0.000(3) -0.003(3)
C69 0.013(6) 0.030(6) 0.022(5) 0.005(5) -0.007(5) -0.002(5)
C70 0.010(6) 0.033(6) 0.027(6) 0.006(5) -0.003(5) -0.007(5)
C71 0.019(6) 0.022(5) 0.010(5) 0.004(4) -0.009(4) -0.009(5)
C72 0.023(6) 0.019(5) 0.006(4) 0.005(4) -0.004(4) -0.004(5)
C73 0.007(5) 0.023(5) 0.008(4) -0.005(4) 0.004(4) 0.000(5)
C74 0.023(7) 0.025(5) 0.033(6) 0.002(5) 0.004(5) -0.008(5)
C75 0.025(7) 0.030(6) 0.031(6) 0.017(5) 0.003(6) -0.008(6)
C76 0.034(7) 0.035(6) 0.047(7) 0.010(6) 0.000(6) 0.005(6)
C77 0.020(7) 0.045(7) 0.027(6) 0.010(5) 0.007(5) 0.015(6)
C78 0.031(7) 0.035(6) 0.015(5) 0.008(5) -0.004(5) 0.015(6)
C79 0.027(7) 0.046(7) 0.012(5) 0.006(5) 0.001(5) 0.008(6)
C80 0.039(8) 0.028(6) 0.012(5) -0.002(5) -0.008(5) 0.009(6)
C81 0.045(9) 0.036(7) 0.062(8) 0.020(6) -0.012(7) -0.001(7)
C82 0.041(8) 0.027(6) 0.050(8) 0.015(6) 0.000(7) 0.005(6)
C83 0.036(8) 0.043(7) 0.051(8) 0.011(6) -0.005(7) -0.010(7)
C84 0.029(7) 0.034(6) 0.057(8) 0.022(6) -0.006(6) 0.006(6)
C85 0.035(8) 0.031(6) 0.028(6) 0.016(5) -0.006(6) -0.009(6)
C86 0.041(8) 0.048(7) 0.015(5) 0.011(5) 0.007(5) 0.012(6)
C87 0.051(9) 0.049(7) 0.023(6) 0.013(5) 0.009(6) 0.027(7)
C88 0.046(9) 0.037(7) 0.056(8) 0.016(6) -0.009(7) -0.014(6)

loop_
_atom_type_symbol
_atom_type_description
_atom_type_scat_dispersion_real
_atom_type_scat_dispersion_imag
_atom_type_scat_source
C C 0.0033 0.0016 'International Tables Vol C Tables 4.2.6.8 and 6.1.1.4'
H H 0.0000 0.0000 'International Tables Vol C Tables 4.2.6.8 and 6.1.1.4'
N N 0.0061 0.0033 'International Tables Vol C Tables 4.2.6.8 and 6.1.1.4'
O O 0.0106 0.0060 'International Tables Vol C Tables 4.2.6.8 and 6.1.1.4'
Pd Pd -0.9988 1.0072 'International Tables Vol C Tables 4.2.6.8 and 6.1.1.4'
S S 0.1246 0.1234 'International Tables Vol C Tables 4.2.6.8 and 6.1.1.4'
D D 0.0000 0.0000 'International Tables Vol C Tables 4.2.6.8 and 6.1.1.4'

loop_
_geom_angle_atom_site_label_1
_geom_angle_atom_site_label_2
_geom_angle_atom_site_label_3
_geom_angle
C37 Pd1 N32 91.9(3)
C37 Pd1 N36 93.5(3)
N32 Pd1 N36 174.7(3)
C37 Pd1 S31 177.5(2)
N32 Pd1 S31 87.3(2)
N36 Pd1 S31 87.3(2)
C4 S31 C1 94.0(4)
C4 S31 Pd1 109.9(3)
C1 S31 Pd1 111.4(3)
C19 S34 C16 95.8(4)
C9 N32 C6 105.4(7)
C9 N32 Pd1 124.3(6)
C6 N32 Pd1 130.2(6)
C11 N33 C14 109.3(7)
C11 N33 C40 122.8(7)
C14 N33 C40 127.8(7)
C24 N35 C21 111.7(8)
C24 N35 H35 124.1
C21 N35 H35 124.1
C29 N36 C26 104.4(7)
C29 N36 Pd1 128.4(6)
C26 N36 Pd1 120.0(5)
C30 C1 C2 134.1(8)
C30 C1 S31 119.3(7)
C2 C1 S31 106.5(6)
C3 C2 C1 115.0(8)
C3 C2 H2 122.5
C1 C2 H2 122.5
C2 C3 C4 114.5(8)
C2 C3 H3 122.7
C4 C3 H3 122.7
C5 C4 C3 132.2(8)
C5 C4 S31 120.2(6)
C3 C4 S31 107.5(7)
C4 C5 C6 126.3(8)
C4 C5 C47 116.2(8)
C6 C5 C47 117.4(8)
N32 C6 C7 110.0(7)
N32 C6 C5 125.8(8)
C7 C6 C5 124.1(8)
C8 C7 C6 107.2(8)
C8 C7 H7 126.4
C6 C7 H7 126.4
C7 C8 C9 106.7(8)
C7 C8 H8 126.7
C9 C8 H8 126.7
N32 C9 C8 110.7(8)
N32 C9 C10 123.5(8)
C8 C9 C10 125.2(8)
C38 C10 C9 124.7(8)
C38 C10 C11 116.8(7)
C9 C10 C11 118.4(8)
C12 C11 N33 106.4(7)
C12 C11 C10 133.5(9)
N33 C11 C10 118.3(7)
C11 C12 C13 109.4(8)
C11 C12 H12 125.3
C13 C12 H12 125.3
C14 C13 C12 107.8(8)
C14 C13 H13 126.1
C12 C13 H13 126.1
C13 C14 N33 106.6(7)
C13 C14 C15 127.4(7)
N33 C14 C15 124.3(8)
C16 C15 C54 124.2(8)
C16 C15 C14 120.7(8)
C54 C15 C14 114.9(7)
C15 C16 C17 128.9(8)
C15 C16 S34 124.9(7)
C17 C16 S34 106.1(7)
C18 C17 C16 116.5(8)
C18 C17 H17 121.8
C16 C17 H17 121.8
C17 C18 C19 115.4(8)
C17 C18 H18 122.3
C19 C18 H18 122.3
C20 C19 C18 125.5(8)
C20 C19 S34 128.3(7)
C18 C19 S34 106.1(6)
C19 C20 C21 124.8(7)
C19 C20 C61 119.5(7)
C21 C20 C61 115.7(7)
C22 C21 N35 105.3(7)
C22 C21 C20 130.4(8)
N35 C21 C20 124.3(8)
C21 C22 C23 109.5(8)
C21 C22 H22 125.3
C23 C22 H22 125.3
C22 C23 C24 108.5(8)
C22 C23 H23 125.7
C24 C23 H23 125.7
N35 C24 C23 104.8(7)
N35 C24 C25 117.3(8)
C23 C24 C25 137.5(8)
C26 C25 C24 120.1(8)
C26 C25 C46 124.6(8)
C24 C25 C46 114.2(8)
C25 C26 C27 129.0(8)
C25 C26 N36 120.4(8)
C27 C26 N36 109.9(8)
C28 C27 C26 107.6(8)
C28 C27 H27 126.2
C26 C27 H27 126.2
C27 C28 C29 107.4(9)
C27 C28 H28 126.3
C29 C28 H28 126.3
N36 C29 C28 110.7(8)
N36 C29 C30 125.7(8)
C28 C29 C30 123.3(9)
C1 C30 C29 122.4(8)
C1 C30 C68 120.0(8)
C29 C30 C68 117.5(8)
C38 C37 C46 117.3(8)
C38 C37 Pd1 123.6(6)
C46 C37 Pd1 118.4(7)
C37 C38 C10 124.8(8)
C37 C38 C39 117.3(8)
C10 C38 C39 117.7(8)
C44 C39 C40 116.9(8)
C44 C39 C38 122.5(8)
C40 C39 C38 120.6(8)
C41 C40 N33 124.2(8)
C41 C40 C39 121.3(8)
N33 C40 C39 114.4(8)
C40 C41 C42 119.3(8)
C40 C41 H41 120.4
C42 C41 H41 120.4
C43 C42 C41 119.6(9)
C43 C42 H42 120.2
C41 C42 H42 120.2
C44 C43 C42 119.7(9)
C44 C43 H43 120.2
C42 C43 H43 120.2
C43 C44 C39 122.0(9)
C43 C44 C45 120.8(9)
C39 C44 C45 115.9(9)
O45 C45 C46 121.9(9)
O45 C45 C44 121.5(9)
C46 C45 C44 116.6(8)
C37 C46 C25 123.3(9)
C37 C46 C45 118.2(9)
C25 C46 C45 118.1(8)
C52 C47 C48 118.4(9)
C52 C47 C5 120.0(8)
C48 C47 C5 121.2(9)
C47 C48 C49 120.9(9)
C47 C48 H48 119.5
C49 C48 H48 119.5
C50 C49 C48 121.5(9)
C50 C49 H49 119.2
C48 C49 H49 119.2
C49 C50 C51 117.5(9)
C49 C50 C53 121.5(9)
C51 C50 C53 121.0(9)
C50 C51 C52 121.6(9)
C50 C51 H51 119.2
C52 C51 H51 119.2
C47 C52 C51 119.9(9)
C47 C52 H52 120.1
C51 C52 H52 120.1
C50 C53 H53A 109.5
C50 C53 H53B 109.5
H53A C53 H53B 109.5
C50 C53 H53C 109.5
H53A C53 H53C 109.5
H53B C53 H53C 109.5
C55 C54 C59 118.5(8)
C55 C54 C15 120.3(7)
C59 C54 C15 121.2(9)
C56 C55 C54 119.9(8)
C56 C55 H55 120.0
C54 C55 H55 120.0
C55 C56 C57 122.1(9)
C55 C56 H56 119.0
C57 C56 H56 119.0
C58 C57 C56 118.1(8)
C58 C57 C60 119.2(8)
C56 C57 C60 122.7(9)
C57 C58 C59 121.2(8)
C57 C58 H58 119.4
C59 C58 H58 119.4
C58 C59 C54 120.2(9)
C58 C59 H59 119.9
C54 C59 H59 119.9
C57 C60 H60A 109.5
C57 C60 H60B 109.5
H60A C60 H60B 109.5
C57 C60 H60C 109.5
H60A C60 H60C 109.5
H60B C60 H60C 109.5
C66 C61 C62 117.4(8)
C66 C61 C20 120.3(8)
C62 C61 C20 122.2(7)
C63 C62 C61 119.3(8)
C63 C62 H62 120.4
C61 C62 H62 120.4
C62 C63 C64 123.0(9)
C62 C63 H63 118.5
C64 C63 H63 118.5
C63 C64 C65 117.7(9)
C63 C64 C67 121.4(9)
C65 C64 C67 120.9(8)
C66 C65 C64 121.6(8)
C66 C65 H65 119.2
C64 C65 H65 119.2
C65 C66 C61 120.9(8)
C65 C66 H66 119.5
C61 C66 H66 119.5
C64 C67 H67A 109.5
C64 C67 H67B 109.5
H67A C67 H67B 109.5
C64 C67 H67C 109.5
H67A C67 H67C 109.5
H67B C67 H67C 109.5
C69 C68 C73 117.3(8)
C69 C68 C30 120.8(8)
C73 C68 C30 121.9(8)
C70 C69 C68 120.7(9)
C70 C69 H69 119.6
C68 C69 H69 119.6
C71 C70 C69 121.6(9)
C71 C70 H70 119.2
C69 C70 H70 119.2
C72 C71 C70 117.6(8)
C72 C71 C74 122.5(8)
C70 C71 C74 119.9(8)
C71 C72 C73 121.4(9)
C71 C72 H72 119.3
C73 C72 H72 119.3
C72 C73 C68 121.3(8)
C72 C73 H73 119.4
C68 C73 H73 119.4
C71 C74 H74A 109.5
C71 C74 H74B 109.5
H74A C74 H74B 109.5
C71 C74 H74C 109.5
H74A C74 H74C 109.5
H74B C74 H74C 109.5
C80 C75 C76 117.1(10)
C80 C75 D75 121.4
C76 C75 D75 121.4
C75 C76 C77 123.0(12)
C75 C76 D76 118.5
C77 C76 D76 118.5
C76 C77 C78 120.1(10)
C76 C77 D77 120.0
C78 C77 D77 120.0
C79 C78 C77 117.1(10)
C79 C78 C81 121.5(11)
C77 C78 C81 121.4(10)
C78 C79 C80 120.0(11)
C78 C79 D79 120.0
C80 C79 D79 120.0
C75 C80 C79 122.8(10)
C75 C80 D80 118.6
C79 C80 D80 118.6
C78 C81 D81A 109.5
C78 C81 D81B 109.5
D81A C81 D81B 109.5
C78 C81 D81C 109.5
D81A C81 D81C 109.5
D81B C81 D81C 109.5
C87 C82 C83 121.1(10)
C87 C82 D82 119.5
C83 C82 D82 119.5
C84 C83 C82 119.7(10)
C84 C83 D83 120.1
C82 C83 D83 120.1
C83 C84 C85 120.9(10)
C83 C84 D84 119.5
C85 C84 D84 119.5
C84 C85 C86 117.8(9)
C84 C85 C88 120.1(9)
C86 C85 C88 122.1(9)
C87 C86 C85 121.4(10)
C87 C86 D86 119.3
C85 C86 D86 119.3
C82 C87 C86 119.0(10)
C82 C87 D87 120.5
C86 C87 D87 120.5
C85 C88 D88A 109.5
C85 C88 D88B 109.5
D88A C88 D88B 109.5
C85 C88 D88C 109.5
D88A C88 D88C 109.5
D88B C88 D88C 109.5

loop_
_geom_bond_atom_site_label_1
_geom_bond_atom_site_label_2
_geom_bond_distance
Pd1 C37 2.023(9)
Pd1 N32 2.065(7)
Pd1 N36 2.065(7)
Pd1 S31 2.266(3)
S31 C4 1.739(9)
S31 C1 1.751(8)
S34 C19 1.759(8)
S34 C16 1.777(9)
O45 C45 1.243(9)
N32 C9 1.380(10)
N32 C6 1.385(9)
N33 C11 1.391(10)
N33 C14 1.395(9)
N33 C40 1.403(10)
N35 C24 1.383(10)
N35 C21 1.383(9)
N35 H35 0.8600
N36 C29 1.379(11)
N36 C26 1.406(10)
C1 C30 1.365(11)
C1 C2 1.434(11)
C2 C3 1.356(11)
C2 H2 0.9300
C3 C4 1.425(11)
C3 H3 0.9300
C4 C5 1.379(12)
C5 C6 1.435(11)
C5 C47 1.498(11)
C6 C7 1.410(11)
C7 C8 1.380(11)
C7 H7 0.9300
C8 C9 1.406(11)
C8 H8 0.9300
C9 C10 1.439(11)
C10 C38 1.419(11)
C10 C11 1.444(11)
C11 C12 1.368(11)
C12 C13 1.396(11)
C12 H12 0.9300
C13 C14 1.379(11)
C13 H13 0.9300
C14 C15 1.481(11)
C15 C16 1.378(11)
C15 C54 1.479(11)
C16 C17 1.445(11)
C17 C18 1.348(11)
C17 H17 0.9300
C18 C19 1.472(11)
C18 H18 0.9300
C19 C20 1.371(11)
C20 C21 1.459(11)
C20 C61 1.485(11)
C21 C22 1.371(11)
C22 C23 1.388(10)
C22 H22 0.9300
C23 C24 1.394(11)
C23 H23 0.9300
C24 C25 1.444(11)
C25 C26 1.405(12)
C25 C46 1.447(12)
C26 C27 1.405(12)
C27 C28 1.354(11)
C27 H27 0.9300
C28 C29 1.409(11)
C28 H28 0.9300
C29 C30 1.464(11)
C30 C68 1.487(12)
C37 C38 1.413(11)
C37 C46 1.415(11)
C38 C39 1.466(12)
C39 C44 1.392(11)
C39 C40 1.412(12)
C40 C41 1.385(12)
C41 C42 1.407(11)
C41 H41 0.9300
C42 C43 1.393(11)
C42 H42 0.9300
C43 C44 1.380(12)
C43 H43 0.9300
C44 C45 1.486(12)
C45 C46 1.461(12)
C47 C52 1.372(12)
C47 C48 1.381(12)
C48 C49 1.385(11)
C48 H48 0.9300
C49 C50 1.371(12)
C49 H49 0.9300
C50 C51 1.371(12)
C50 C53 1.526(11)
C51 C52 1.409(12)
C51 H51 0.9300
C52 H52 0.9300
C53 H53A 0.9600
C53 H53B 0.9600
C53 H53C 0.9600
C54 C55 1.380(11)
C54 C59 1.400(10)
C55 C56 1.370(11)
C55 H55 0.9300
C56 C57 1.384(11)
C56 H56 0.9300
C57 C58 1.365(12)
C57 C60 1.498(11)
C58 C59 1.381(11)
C58 H58 0.9300
C59 H59 0.9300
C60 H60A 0.9600
C60 H60B 0.9600
C60 H60C 0.9600
C61 C66 1.399(11)
C61 C62 1.430(11)
C62 C63 1.357(11)
C62 H62 0.9300
C63 C64 1.371(12)
C63 H63 0.9300
C64 C65 1.390(12)
C64 C67 1.505(12)
C65 C66 1.359(11)
C65 H65 0.9300
C66 H66 0.9300
C67 H67A 0.9600
C67 H67B 0.9600
C67 H67C 0.9600
C68 C69 1.394(12)
C68 C73 1.394(11)
C69 C70 1.388(12)
C69 H69 0.9300
C70 C71 1.386(11)
C70 H70 0.9300
C71 C72 1.380(12)
C71 C74 1.501(11)
C72 C73 1.383(11)
C72 H72 0.9300
C73 H73 0.9300
C74 H74A 0.9600
C74 H74B 0.9600
C74 H74C 0.9600
C75 C80 1.342(13)
C75 C76 1.375(13)
C75 D75 0.9300
C76 C77 1.379(13)
C76 D76 0.9300
C77 C78 1.404(14)
C77 D77 0.9300
C78 C79 1.395(12)
C78 C81 1.495(13)
C79 C80 1.407(13)
C79 D79 0.9300
C80 D80 0.9300
C81 D81A 0.9600
C81 D81B 0.9600
C81 D81C 0.9600
C82 C87 1.359(13)
C82 C83 1.385(13)
C82 D82 0.9300
C83 C84 1.378(12)
C83 D83 0.9300
C84 C85 1.387(12)
C84 D84 0.9300
C85 C86 1.398(13)
C85 C88 1.524(12)
C86 C87 1.390(12)
C86 D86 0.9300
C87 D87 0.9300
C88 D88A 0.9600
C88 D88B 0.9600
C88 D88C 0.9600

loop_
_geom_torsion_atom_site_label_1
_geom_torsion_atom_site_label_2
_geom_torsion_atom_site_label_3
_geom_torsion_atom_site_label_4
_geom_torsion
C4 S31 C1 C30 -165.0(9)
Pd1 S31 C1 C30 -51.9(9)
C4 S31 C1 C2 13.7(7)
Pd1 S31 C1 C2 126.9(6)
C30 C1 C2 C3 168.4(11)
S31 C1 C2 C3 -10.0(10)
C1 C2 C3 C4 -0.4(12)
C2 C3 C4 C5 -165.8(9)
C2 C3 C4 S31 10.7(10)
C1 S31 C4 C5 163.0(8)
Pd1 S31 C4 C5 48.5(8)
C1 S31 C4 C3 -14.0(7)
Pd1 S31 C4 C3 -128.5(5)
C3 C4 C5 C6 158.8(9)
S31 C4 C5 C6 -17.3(13)
C3 C4 C5 C47 -16.8(14)
S31 C4 C5 C47 167.0(6)
C9 N32 C6 C7 1.3(10)
Pd1 N32 C6 C7 -175.2(6)
C9 N32 C6 C5 -175.9(8)
Pd1 N32 C6 C5 7.6(13)
C4 C5 C6 N32 -16.2(14)
C47 C5 C6 N32 159.5(8)
C4 C5 C6 C7 167.0(9)
C47 C5 C6 C7 -17.4(13)
N32 C6 C7 C8 -1.0(10)
C5 C6 C7 C8 176.3(8)
C6 C7 C8 C9 0.2(10)
C6 N32 C9 C8 -1.2(10)
Pd1 N32 C9 C8 175.6(6)
C6 N32 C9 C10 169.9(8)
Pd1 N32 C9 C10 -13.3(12)
C7 C8 C9 N32 0.6(10)
C7 C8 C9 C10 -170.3(8)
N32 C9 C10 C38 -14.9(14)
C8 C9 C10 C38 154.9(9)
N32 C9 C10 C11 160.5(8)
C8 C9 C10 C11 -29.7(13)
C14 N33 C11 C12 -5.9(10)
C40 N33 C11 C12 175.2(8)
C14 N33 C11 C10 160.8(8)
C40 N33 C11 C10 -18.0(13)
C38 C10 C11 C12 151.0(10)
C9 C10 C11 C12 -24.8(15)
C38 C10 C11 N33 -11.4(13)
C9 C10 C11 N33 172.8(8)
N33 C11 C12 C13 2.4(11)
C10 C11 C12 C13 -161.5(10)
C11 C12 C13 C14 2.1(11)
C12 C13 C14 N33 -5.6(11)
C12 C13 C14 C15 159.8(9)
C11 N33 C14 C13 7.2(10)
C40 N33 C14 C13 -174.0(9)
C11 N33 C14 C15 -158.8(9)
C40 N33 C14 C15 19.9(14)
C13 C14 C15 C16 -120.2(11)
N33 C14 C15 C16 42.8(13)
C13 C14 C15 C54 53.4(13)
N33 C14 C15 C54 -143.5(9)
C54 C15 C16 C17 6.1(15)
C14 C15 C16 C17 179.1(8)
C54 C15 C16 S34 -170.3(7)
C14 C15 C16 S34 2.7(13)
C19 S34 C16 C15 178.0(8)
C19 S34 C16 C17 0.9(7)
C15 C16 C17 C18 -176.7(9)
S34 C16 C17 C18 0.2(10)
C16 C17 C18 C19 -1.5(12)
C17 C18 C19 C20 -175.0(9)
C17 C18 C19 S34 2.1(10)
C16 S34 C19 C20 175.3(9)
C16 S34 C19 C18 -1.6(6)
C18 C19 C20 C21 167.5(8)
S34 C19 C20 C21 -8.9(14)
C18 C19 C20 C61 -16.3(14)
S34 C19 C20 C61 167.3(7)
C24 N35 C21 C22 -3.1(10)
C24 N35 C21 C20 178.2(8)
C19 C20 C21 C22 172.1(9)
C61 C20 C21 C22 -4.2(14)
C19 C20 C21 N35 -9.6(14)
C61 C20 C21 N35 174.1(8)
N35 C21 C22 C23 2.5(10)
C20 C21 C22 C23 -179.0(9)
C21 C22 C23 C24 -1.0(11)
C21 N35 C24 C23 2.5(10)
C21 N35 C24 C25 -171.3(7)
C22 C23 C24 N35 -0.9(10)
C22 C23 C24 C25 171.0(10)
N35 C24 C25 C26 139.5(8)
C23 C24 C25 C26 -31.7(15)
N35 C24 C25 C46 -29.2(11)
C23 C24 C25 C46 159.6(10)
C24 C25 C26 C27 21.5(13)
C46 C25 C26 C27 -171.1(8)
C24 C25 C26 N36 -169.6(7)
C46 C25 C26 N36 -2.2(12)
C29 N36 C26 C25 -169.0(7)
Pd1 N36 C26 C25 38.2(9)
C29 N36 C26 C27 1.8(9)
Pd1 N36 C26 C27 -151.0(6)
C25 C26 C27 C28 166.7(8)
N36 C26 C27 C28 -3.1(10)
C26 C27 C28 C29 3.1(10)
C26 N36 C29 C28 0.1(9)
Pd1 N36 C29 C28 149.7(6)
C26 N36 C29 C30 174.1(7)
Pd1 N36 C29 C30 -36.3(11)
C27 C28 C29 N36 -2.0(10)
C27 C28 C29 C30 -176.2(8)
C2 C1 C30 C29 -159.3(10)
S31 C1 C30 C29 19.1(13)
C2 C1 C30 C68 21.7(17)
S31 C1 C30 C68 -159.9(7)
N36 C29 C30 C1 29.9(13)
C28 C29 C30 C1 -156.9(9)
N36 C29 C30 C68 -151.1(8)
C28 C29 C30 C68 22.2(12)
C46 C37 C38 C10 161.4(8)
Pd1 C37 C38 C10 -9.3(12)
C46 C37 C38 C39 -13.2(12)
Pd1 C37 C38 C39 176.2(6)
C9 C10 C38 C37 27.6(14)
C11 C10 C38 C37 -147.9(9)
C9 C10 C38 C39 -157.9(8)
C11 C10 C38 C39 26.6(12)
C37 C38 C39 C44 -16.8(13)
C10 C38 C39 C44 168.2(8)
C37 C38 C39 C40 160.3(8)
C10 C38 C39 C40 -14.6(13)
C11 N33 C40 C41 -154.0(9)
C14 N33 C40 C41 27.4(14)
C11 N33 C40 C39 29.8(12)
C14 N33 C40 C39 -148.9(9)
C44 C39 C40 C41 -11.8(13)
C38 C39 C40 C41 170.9(8)
C44 C39 C40 N33 164.5(8)
C38 C39 C40 N33 -12.7(12)
N33 C40 C41 C42 -172.3(8)
C39 C40 C41 C42 3.7(13)
C40 C41 C42 C43 5.3(12)
C41 C42 C43 C44 -5.7(13)
C42 C43 C44 C39 -2.8(14)
C42 C43 C44 C45 163.7(8)
C40 C39 C44 C43 11.4(13)
C38 C39 C44 C43 -171.4(8)
C40 C39 C44 C45 -155.8(8)
C38 C39 C44 C45 21.5(12)
C43 C44 C45 O45 11.9(13)
C39 C44 C45 O45 179.3(8)
C43 C44 C45 C46 -164.8(8)
C39 C44 C45 C46 2.6(11)
C38 C37 C46 C25 -136.0(8)
Pd1 C37 C46 C25 35.2(10)
C38 C37 C46 C45 37.2(11)
Pd1 C37 C46 C45 -151.7(6)
C26 C25 C46 C37 -39.8(12)
C24 C25 C46 C37 128.2(8)
C26 C25 C46 C45 147.0(8)
C24 C25 C46 C45 -44.9(10)
O45 C45 C46 C37 151.5(8)
C44 C45 C46 C37 -31.8(11)
O45 C45 C46 C25 -35.0(12)
C44 C45 C46 C25 141.7(8)
C4 C5 C47 C52 97.9(11)
C6 C5 C47 C52 -78.2(11)
C4 C5 C47 C48 -74.3(11)
C6 C5 C47 C48 109.6(10)
C52 C47 C48 C49 0.1(14)
C5 C47 C48 C49 172.5(8)
C47 C48 C49 C50 -2.5(15)
C48 C49 C50 C51 3.8(14)
C48 C49 C50 C53 -175.5(9)
C49 C50 C51 C52 -2.9(15)
C53 C50 C51 C52 176.4(9)
C48 C47 C52 C51 0.8(14)
C5 C47 C52 C51 -171.7(9)
C50 C51 C52 C47 0.6(15)
C16 C15 C54 C55 -143.7(9)
C14 C15 C54 C55 42.9(12)
C16 C15 C54 C59 37.8(13)
C14 C15 C54 C59 -135.6(9)
C59 C54 C55 C56 -0.9(13)
C15 C54 C55 C56 -179.4(8)
C54 C55 C56 C57 0.3(14)
C55 C56 C57 C58 -0.5(14)
C55 C56 C57 C60 179.3(8)
C56 C57 C58 C59 1.5(13)
C60 C57 C58 C59 -178.4(8)
C57 C58 C59 C54 -2.2(13)
C55 C54 C59 C58 1.9(13)
C15 C54 C59 C58 -179.6(8)
C19 C20 C61 C66 -55.6(13)
C21 C20 C61 C66 120.9(9)
C19 C20 C61 C62 127.6(9)
C21 C20 C61 C62 -55.9(12)
C66 C61 C62 C63 1.7(13)
C20 C61 C62 C63 178.6(9)
C61 C62 C63 C64 -3.2(15)
C62 C63 C64 C65 3.5(16)
C62 C63 C64 C67 -175.9(10)
C63 C64 C65 C66 -2.3(15)
C67 C64 C65 C66 177.1(10)
C64 C65 C66 C61 1.1(15)
C62 C61 C66 C65 -0.7(14)
C20 C61 C66 C65 -177.6(9)
C1 C30 C68 C69 42.7(13)
C29 C30 C68 C69 -136.4(9)
C1 C30 C68 C73 -137.3(9)
C29 C30 C68 C73 43.6(12)
C73 C68 C69 C70 3.4(13)
C30 C68 C69 C70 -176.5(8)
C68 C69 C70 C71 -3.3(14)
C69 C70 C71 C72 1.5(14)
C69 C70 C71 C74 178.5(9)
C70 C71 C72 C73 0.0(13)
C74 C71 C72 C73 -176.9(8)
C71 C72 C73 C68 0.3(13)
C69 C68 C73 C72 -2.0(13)
C30 C68 C73 C72 178.0(8)
C80 C75 C76 C77 0.6(15)
C75 C76 C77 C78 -1.3(16)
C76 C77 C78 C79 1.8(14)
C76 C77 C78 C81 -179.4(9)
C77 C78 C79 C80 -1.7(13)
C81 C78 C79 C80 179.5(9)
C76 C75 C80 C79 -0.5(14)
C78 C79 C80 C75 1.1(14)
C87 C82 C83 C84 -2.2(18)
C82 C83 C84 C85 1.5(18)
C83 C84 C85 C86 0.5(17)
C83 C84 C85 C88 -179.0(10)
C84 C85 C86 C87 -1.8(16)
C88 C85 C86 C87 177.7(10)
C83 C82 C87 C86 1.0(17)
C85 C86 C87 C82 1.0(16)
